data_1571146
loop_
_publ_author_name
'P&#xe9;rez-Bitri&#xe1;n, Alberto'
'Mun&#xe1;rriz, Julen'
'Krause, Konstantin B.'
'Schl&#xf6;gl, Johanna'
'Hoffmann, Kurt F.'
'Sturm, Johanna S.'
'Hadi, Amiera N.'
'Teutloff, Christian'
'Wiesner, Anja'
'Limberg, Christian'
'Riedel, Sebastian'

_publ_section_title
;
 Questing for homoleptic mononuclear manganese complexes with monodentate
 O-donor ligands.
;
_journal_issue 15
_journal_name_full 'Chemical science'
_journal_page_first 5564
_journal_page_last 5572
_journal_paper_doi 10.1039/d4sc00543k
_journal_volume 15
_journal_year 2024
_chemical_formula_moiety 'F20 Mn O4 Te4, 2(C24 H20 P)'
_chemical_formula_sum 'C48 H40 F20 Mn O4 P2 Te4'
_chemical_formula_weight 1688.08
_space_group_crystal_system tetragonal
_space_group_IT_number 88
_space_group_name_Hall '-I 4ad'
_space_group_name_H-M_alt 'I 41/a :2'
_atom_sites_solution_hydrogens geom
_atom_sites_solution_primary dual
_audit_creation_date 2023-04-05
_audit_creation_method
;
Olex2 1.5
(compiled 2023.03.06 svn.rbb2c1857 for OlexSys, GUI svn.r6748)
;
_audit_update_record
;
2023-08-08 deposited with the CCDC.	2024-02-27 downloaded from the CCDC.
;
_cell_angle_alpha 90
_cell_angle_beta 90
_cell_angle_gamma 90
_cell_formula_units_Z 4
_cell_length_a 11.8607(3)
_cell_length_b 11.8607(3)
_cell_length_c 39.8339(19)
_cell_measurement_reflns_used 9882
_cell_measurement_temperature 130.00
_cell_measurement_theta_max 26.357
_cell_measurement_theta_min 2.303
_cell_volume 5603.7(3)
_computing_cell_refinement 'SAINT V8.40B (?, 2016)'
_computing_data_reduction 'SAINT V8.40B (?, 2016)'
_computing_molecular_graphics 'Olex2 1.5 (Dolomanov et al., 2009)'
_computing_publication_material 'Olex2 1.5 (Dolomanov et al., 2009)'
_computing_structure_refinement 'XL  (Sheldrick, 2008)'
_computing_structure_solution 'SHELXT 2018/2 (Sheldrick, 2018)'
_diffrn_ambient_temperature 130.00
_diffrn_measured_fraction_theta_full 0.967
_diffrn_measured_fraction_theta_max 0.971
_diffrn_measurement_device_type 'Bruker APEX-II CCD'
_diffrn_measurement_method '\f and \w scans'
_diffrn_radiation_type MoK\a
_diffrn_radiation_wavelength 0.71073
_diffrn_reflns_av_R_equivalents 0.0521
_diffrn_reflns_av_unetI/netI 0.0214
_diffrn_reflns_Laue_measured_fraction_full 0.967
_diffrn_reflns_Laue_measured_fraction_max 0.971
_diffrn_reflns_limit_h_max 14
_diffrn_reflns_limit_h_min -14
_diffrn_reflns_limit_k_max 14
_diffrn_reflns_limit_k_min -14
_diffrn_reflns_limit_l_max 49
_diffrn_reflns_limit_l_min -49
_diffrn_reflns_number 49322
_diffrn_reflns_point_group_measured_fraction_full 0.967
_diffrn_reflns_point_group_measured_fraction_max 0.971
_diffrn_reflns_theta_full 25.242
_diffrn_reflns_theta_max 26.359
_diffrn_reflns_theta_min 2.302
_diffrn_source_current 1.0
_diffrn_source_power 0.05
_diffrn_source_voltage 50.0
_diffrn_standards_number 0
_exptl_absorpt_coefficient_mu 2.442
_exptl_absorpt_correction_T_max 0.9047
_exptl_absorpt_correction_T_min 0.7212
_exptl_absorpt_correction_type numerical
_exptl_absorpt_process_details
;
SADABS-2016/2 (Bruker,2016/2) was used for absorption correction.
wR2(int) was 0.1415 before and 0.0857 after correction.
The Ratio of minimum to maximum transmission is 0.7972.
The \l/2 correction factor is Not present.
;
_exptl_crystal_colour 'clear colourless'
_exptl_crystal_colour_lustre clear
_exptl_crystal_colour_primary colourless
_exptl_crystal_density_diffrn 2.001
_exptl_crystal_description block
_exptl_crystal_F_000 3212
_exptl_crystal_size_max 0.174
_exptl_crystal_size_mid 0.13
_exptl_crystal_size_min 0.087
_refine_diff_density_max 0.833
_refine_diff_density_min -0.930
_refine_diff_density_rms 0.098
_refine_ls_extinction_method none
_refine_ls_goodness_of_fit_ref 1.133
_refine_ls_hydrogen_treatment constr
_refine_ls_matrix_type full
_refine_ls_number_parameters 179
_refine_ls_number_reflns 2771
_refine_ls_number_restraints 0
_refine_ls_restrained_S_all 1.133
_refine_ls_R_factor_all 0.0393
_refine_ls_R_factor_gt 0.0299
_refine_ls_shift/su_max 0.001
_refine_ls_shift/su_mean 0.000
_refine_ls_structure_factor_coef Fsqd
_refine_ls_weighting_details 'w=1/[\s^2^(Fo^2^)+(0.0174P)^2^+33.7590P] where P=(Fo^2^+2Fc^2^)/3'
_refine_ls_weighting_scheme calc
_refine_ls_wR_factor_gt 0.0644
_refine_ls_wR_factor_ref 0.0712
_reflns_Friedel_coverage 0.000
_reflns_number_gt 2391
_reflns_number_total 2771
_reflns_threshold_expression 'I > 2\s(I)'
_cod_data_source_file d4sc00543k2.cif
_cod_data_source_block run_absorp_a
_cod_depositor_comments 'Adding full bibliography for 1571146.cif.'
_cod_original_cell_volume 5603.7(4)
_cod_original_sg_symbol_H-M 'I 41/a'
_cod_database_code 1571146
_shelx_shelxl_version_number 2019/1
_shelx_space_group_comment
;
The symmetry employed for this shelxl refinement is uniquely defined
by the following loop, which should always be used as a source of
symmetry information in preference to the above space-group names.
They are only intended as comments.
;
_shelx_estimated_absorpt_t_max 0.816
_shelx_estimated_absorpt_t_min 0.676
_olex2_refinement_description
;
1. Fixed Uiso
 At 1.2 times of:
  All C(H) groups
2.a Aromatic/amide H refined with riding coordinates:
 C10(H10), C4(H4), C12(H12), C9(H9), C2(H2), C8(H8), C6(H6), C5(H5), C3(H3),
 C11(H11)
;
_olex2_submission_special_instructions 'No special instructions were received'

loop_
_space_group_symop_operation_xyz
'x, y, z'
'-x+1/2, -y, z+1/2'
'-y+3/4, x+1/4, z+1/4'
'y+3/4, -x+3/4, z+3/4'
'x+1/2, y+1/2, z+1/2'
'-x+1, -y+1/2, z+1'
'-y+5/4, x+3/4, z+3/4'
'y+5/4, -x+5/4, z+5/4'
'-x, -y, -z'
'x-1/2, y, -z-1/2'
'y-3/4, -x-1/4, -z-1/4'
'-y-3/4, x-3/4, -z-3/4'
'-x+1/2, -y+1/2, -z+1/2'
'x, y+1/2, -z'
'y-1/4, -x+1/4, -z+1/4'
'-y-1/4, x-1/4, -z-1/4'

loop_
_atom_site_label
_atom_site_type_symbol
_atom_site_fract_x
_atom_site_fract_y
_atom_site_fract_z
_atom_site_U_iso_or_equiv
_atom_site_adp_type
_atom_site_occupancy
_atom_site_site_symmetry_order
_atom_site_calc_flag
_atom_site_refinement_flags_posn
_atom_site_refinement_flags_adp
_atom_site_refinement_flags_occupancy
_atom_site_disorder_assembly
_atom_site_disorder_group
Te1 Te 0.25951(2) 0.74930(2) 0.33397(2) 0.02816(9) Uani 1 1 d . . . . .
Mn1 Mn 0.000000 0.750000 0.375000 0.0331(3) Uani 1 4 d S T P . .
P1 P 0.500000 0.250000 0.28466(3) 0.0181(2) Uani 1 2 d S T P . .
F4 F 0.2365(3) 0.7551(3) 0.28848(6) 0.0543(7) Uani 1 1 d . . . . .
F2 F 0.3058(3) 0.7366(2) 0.37814(7) 0.0577(8) Uani 1 1 d . . . . .
F3 F 0.2169(3) 0.6000(2) 0.33492(8) 0.0603(8) Uani 1 1 d . . . . .
F5 F 0.3259(3) 0.8891(2) 0.33114(8) 0.0658(9) Uani 1 1 d . . . . .
O1 O 0.1241(3) 0.8013(3) 0.34380(8) 0.0519(9) Uani 1 1 d . . . . .
C7 C 0.4947(3) 0.1270(3) 0.25841(8) 0.0216(7) Uani 1 1 d . . . . .
F1 F 0.3986(3) 0.6931(4) 0.32402(11) 0.0939(13) Uani 1 1 d . . . . .
C10 C 0.5004(4) -0.0648(3) 0.21889(10) 0.0344(9) Uani 1 1 d . . . . .
H10 H 0.502239 -0.131143 0.205529 0.041 Uiso 1 1 calc R U . . .
C4 C 0.1901(3) 0.2559(3) 0.35247(10) 0.0292(8) Uani 1 1 d . . . . .
H4 H 0.124969 0.255347 0.366333 0.035 Uiso 1 1 calc R U . . .
C12 C 0.4234(3) 0.0379(3) 0.26557(10) 0.0314(8) Uani 1 1 d . . . . .
H12 H 0.372641 0.042185 0.283985 0.038 Uiso 1 1 calc R U . . .
C1 C 0.3784(3) 0.2560(3) 0.31119(8) 0.0210(7) Uani 1 1 d . . . . .
C9 C 0.5715(3) 0.0243(3) 0.21156(10) 0.0311(8) Uani 1 1 d . . . . .
H9 H 0.622066 0.019239 0.193121 0.037 Uiso 1 1 calc R U . . .
C2 C 0.2950(3) 0.3379(3) 0.30689(10) 0.0262(7) Uani 1 1 d . . . . .
H2 H 0.302099 0.393332 0.289810 0.031 Uiso 1 1 calc R U . . .
C8 C 0.5690(3) 0.1209(3) 0.23109(9) 0.0290(8) Uani 1 1 d . . . . .
H8 H 0.617208 0.182578 0.226017 0.035 Uiso 1 1 calc R U . . .
C6 C 0.3675(3) 0.1751(3) 0.33676(9) 0.0250(7) Uani 1 1 d . . . . .
H6 H 0.424996 0.120477 0.340107 0.030 Uiso 1 1 calc R U . . .
C5 C 0.2727(3) 0.1752(3) 0.35708(9) 0.0296(8) Uani 1 1 d . . . . .
H5 H 0.264436 0.119880 0.374144 0.036 Uiso 1 1 calc R U . . .
C3 C 0.2013(3) 0.3373(3) 0.32795(10) 0.0294(8) Uani 1 1 d . . . . .
H3 H 0.144639 0.393297 0.325419 0.035 Uiso 1 1 calc R U . . .
C11 C 0.4267(4) -0.0574(4) 0.24563(11) 0.0413(10) Uani 1 1 d . . . . .
H11 H 0.377544 -0.118637 0.250384 0.050 Uiso 1 1 calc R U . . .

loop_
_atom_site_aniso_label
_atom_site_aniso_U_11
_atom_site_aniso_U_22
_atom_site_aniso_U_33
_atom_site_aniso_U_23
_atom_site_aniso_U_13
_atom_site_aniso_U_12
Te1 0.02506(14) 0.02465(14) 0.03478(15) 0.00026(10) -0.00510(10) -0.00243(9)
Mn1 0.0390(4) 0.0390(4) 0.0213(5) 0.000 0.000 0.000
P1 0.0183(6) 0.0169(5) 0.0192(6) 0.000 0.000 -0.0007(4)
F4 0.0690(19) 0.0670(19) 0.0270(13) -0.0049(12) 0.0064(12) -0.0100(15)
F2 0.074(2) 0.0433(15) 0.0555(17) 0.0122(13) -0.0368(15) -0.0094(14)
F3 0.085(2) 0.0278(13) 0.068(2) -0.0045(13) -0.0130(16) -0.0114(13)
F5 0.081(2) 0.0462(16) 0.071(2) 0.0185(14) -0.0311(17) -0.0344(15)
O1 0.0467(19) 0.066(2) 0.0432(18) 0.0261(16) 0.0162(14) 0.0256(16)
C7 0.0214(16) 0.0217(16) 0.0216(16) -0.0010(13) -0.0007(13) -0.0011(13)
F1 0.0424(18) 0.111(3) 0.129(3) 0.033(3) 0.026(2) 0.0278(19)
C10 0.042(2) 0.0287(19) 0.033(2) -0.0110(16) 0.0020(17) -0.0010(17)
C4 0.0197(17) 0.0276(18) 0.040(2) -0.0078(16) 0.0124(15) -0.0043(14)
C12 0.032(2) 0.0292(19) 0.033(2) -0.0069(16) 0.0102(16) -0.0082(15)
C1 0.0211(16) 0.0203(16) 0.0217(16) -0.0027(13) -0.0021(13) -0.0012(13)
C9 0.0300(19) 0.034(2) 0.0292(19) -0.0069(16) 0.0057(15) 0.0025(16)
C2 0.0250(18) 0.0211(17) 0.032(2) 0.0010(14) -0.0007(15) -0.0012(14)
C8 0.0282(18) 0.0299(19) 0.0288(18) -0.0020(15) 0.0037(15) -0.0018(15)
C6 0.0269(17) 0.0234(17) 0.0248(17) -0.0016(14) -0.0007(14) -0.0006(14)
C5 0.032(2) 0.0299(19) 0.0271(19) -0.0017(15) 0.0059(15) -0.0044(15)
C3 0.0217(17) 0.0222(17) 0.044(2) -0.0045(15) 0.0044(16) 0.0035(14)
C11 0.051(3) 0.032(2) 0.041(2) -0.0116(18) 0.013(2) -0.0130(19)

loop_
_atom_type_symbol
_atom_type_description
_atom_type_scat_dispersion_real
_atom_type_scat_dispersion_imag
_atom_type_scat_source
C C 0.0033 0.0016 'International Tables Vol C Tables 4.2.6.8 and 6.1.1.4'
H H 0.0000 0.0000 'International Tables Vol C Tables 4.2.6.8 and 6.1.1.4'
F F 0.0171 0.0103 'International Tables Vol C Tables 4.2.6.8 and 6.1.1.4'
Mn Mn 0.3368 0.7283 'International Tables Vol C Tables 4.2.6.8 and 6.1.1.4'
O O 0.0106 0.0060 'International Tables Vol C Tables 4.2.6.8 and 6.1.1.4'
P P 0.1023 0.0942 'International Tables Vol C Tables 4.2.6.8 and 6.1.1.4'
Te Te -0.5308 1.6751 'International Tables Vol C Tables 4.2.6.8 and 6.1.1.4'

loop_
_exptl_crystal_face_index_h
_exptl_crystal_face_index_k
_exptl_crystal_face_index_l
_exptl_crystal_face_perp_dist
-1.00 -2.00 3.00 0.0530
-2.50 0.50 -4.00 0.0240
-1.50 -0.50 -6.00 0.0150
0.00 -2.00 -4.00 0.0150
0.50 -1.50 5.00 0.0640
0.50 -1.50 7.00 0.0690
-1.50 0.50 5.00 0.0810
0.00 1.00 -3.00 0.0330
0.00 1.00 5.00 0.0700
0.50 1.50 -4.00 0.0500
3.50 -0.50 5.00 0.0900
2.50 0.50 1.00 0.0850
2.00 2.00 2.00 0.0720
2.00 2.00 10.00 0.0420

loop_
_geom_angle_atom_site_label_1
_geom_angle_atom_site_label_2
_geom_angle_atom_site_label_3
_geom_angle
_geom_angle_site_symmetry_1
_geom_angle_site_symmetry_3
_geom_angle_publ_flag
F4 Te1 F2 170.90(15) . . ?
F4 Te1 F3 90.91(13) . . ?
F4 Te1 F5 88.23(13) . . ?
F3 Te1 F2 89.06(13) . . ?
F5 Te1 F2 90.26(13) . . ?
F5 Te1 F3 170.24(16) . . ?
O1 Te1 F4 94.06(14) . . ?
O1 Te1 F2 95.01(15) . . ?
O1 Te1 F3 94.70(16) . . ?
O1 Te1 F5 95.05(17) . . ?
O1 Te1 F1 178.99(17) . . ?
F1 Te1 F4 86.19(17) . . ?
F1 Te1 F2 84.75(18) . . ?
F1 Te1 F3 84.32(17) . . ?
F1 Te1 F5 85.93(18) . . ?
O1 Mn1 O1 112.23(11) 16_666 . ?
O1 Mn1 O1 112.23(11) 6_464 11_566 ?
O1 Mn1 O1 112.23(11) 6_464 16_666 ?
O1 Mn1 O1 104.1(2) 6_464 . ?
O1 Mn1 O1 104.1(2) 16_666 11_566 ?
O1 Mn1 O1 112.23(11) 11_566 . ?
C7 P1 C7 108.8(2) . 6_554 ?
C1 P1 C7 109.84(15) . 6_554 ?
C1 P1 C7 110.39(15) . . ?
C1 P1 C7 109.84(15) 6_554 . ?
C1 P1 C7 110.39(15) 6_554 6_554 ?
C1 P1 C1 107.6(2) 6_554 . ?
Te1 O1 Mn1 133.97(17) . . ?
C12 C7 P1 121.4(3) . . ?
C12 C7 C8 120.3(3) . . ?
C8 C7 P1 118.2(3) . . ?
C9 C10 H10 120.0 . . ?
C11 C10 H10 120.0 . . ?
C11 C10 C9 120.0(4) . . ?
C5 C4 H4 119.6 . . ?
C3 C4 H4 119.6 . . ?
C3 C4 C5 120.7(3) . . ?
C7 C12 H12 120.4 . . ?
C11 C12 C7 119.3(4) . . ?
C11 C12 H12 120.4 . . ?
C2 C1 P1 121.8(3) . . ?
C2 C1 C6 119.9(3) . . ?
C6 C1 P1 118.3(3) . . ?
C10 C9 H9 120.0 . . ?
C10 C9 C8 120.0(3) . . ?
C8 C9 H9 120.0 . . ?
C1 C2 H2 120.4 . . ?
C3 C2 C1 119.2(3) . . ?
C3 C2 H2 120.4 . . ?
C7 C8 H8 120.3 . . ?
C9 C8 C7 119.5(3) . . ?
C9 C8 H8 120.3 . . ?
C1 C6 H6 120.1 . . ?
C5 C6 C1 119.8(3) . . ?
C5 C6 H6 120.1 . . ?
C4 C5 C6 119.9(4) . . ?
C4 C5 H5 120.1 . . ?
C6 C5 H5 120.1 . . ?
C4 C3 C2 120.4(3) . . ?
C4 C3 H3 119.8 . . ?
C2 C3 H3 119.8 . . ?
C10 C11 C12 120.9(4) . . ?
C10 C11 H11 119.6 . . ?
C12 C11 H11 119.6 . . ?

loop_
_geom_bond_atom_site_label_1
_geom_bond_atom_site_label_2
_geom_bond_distance
_geom_bond_site_symmetry_2
_geom_bond_publ_flag
Te1 F4 1.834(3) . ?
Te1 F2 1.849(3) . ?
Te1 F3 1.842(3) . ?
Te1 F5 1.840(3) . ?
Te1 O1 1.764(3) . ?
Te1 F1 1.823(3) . ?
Mn1 O1 2.020(3) . ?
Mn1 O1 2.020(3) 11_566 ?
Mn1 O1 2.020(3) 6_464 ?
Mn1 O1 2.020(3) 16_666 ?
P1 C7 1.796(3) . ?
P1 C7 1.796(3) 6_554 ?
P1 C1 1.789(3) 6_554 ?
P1 C1 1.789(3) . ?
C7 C12 1.384(5) . ?
C7 C8 1.402(5) . ?
C10 H10 0.9500 . ?
C10 C9 1.384(6) . ?
C10 C11 1.381(6) . ?
C4 H4 0.9500 . ?
C4 C5 1.381(5) . ?
C4 C3 1.379(6) . ?
C12 H12 0.9500 . ?
C12 C11 1.382(5) . ?
C1 C2 1.397(5) . ?
C1 C6 1.406(5) . ?
C9 H9 0.9500 . ?
C9 C8 1.386(5) . ?
C2 H2 0.9500 . ?
C2 C3 1.393(5) . ?
C8 H8 0.9500 . ?
C6 H6 0.9500 . ?
C6 C5 1.386(5) . ?
C5 H5 0.9500 . ?
C3 H3 0.9500 . ?
C11 H11 0.9500 . ?

loop_
_geom_torsion_atom_site_label_1
_geom_torsion_atom_site_label_2
_geom_torsion_atom_site_label_3
_geom_torsion_atom_site_label_4
_geom_torsion
_geom_torsion_site_symmetry_1
_geom_torsion_site_symmetry_2
_geom_torsion_site_symmetry_3
_geom_torsion_site_symmetry_4
_geom_torsion_publ_flag
P1 C7 C12 C11 -176.6(3) . . . . ?
P1 C7 C8 C9 176.2(3) . . . . ?
P1 C1 C2 C3 178.9(3) . . . . ?
P1 C1 C6 C5 -178.0(3) . . . . ?
F4 Te1 O1 Mn1 130.0(3) . . . . ?
F2 Te1 O1 Mn1 -50.7(3) . . . . ?
F3 Te1 O1 Mn1 38.8(3) . . . . ?
F5 Te1 O1 Mn1 -141.4(3) . . . . ?
C7 P1 C7 C12 -137.3(4) 6_554 . . . ?
C7 P1 C7 C8 45.6(2) 6_554 . . . ?
C7 P1 C1 C2 9.0(3) 6_554 . . . ?
C7 P1 C1 C2 -111.0(3) . . . . ?
C7 P1 C1 C6 68.6(3) . . . . ?
C7 P1 C1 C6 -171.5(3) 6_554 . . . ?
C7 C12 C11 C10 0.3(7) . . . . ?
C10 C9 C8 C7 0.6(6) . . . . ?
C12 C7 C8 C9 -0.9(6) . . . . ?
C1 P1 C7 C12 -16.7(4) . . . . ?
C1 P1 C7 C12 101.8(3) 6_554 . . . ?
C1 P1 C7 C8 166.2(3) . . . . ?
C1 P1 C7 C8 -75.3(3) 6_554 . . . ?
C1 P1 C1 C2 129.2(3) 6_554 . . . ?
C1 P1 C1 C6 -51.3(2) 6_554 . . . ?
C1 C2 C3 C4 -0.9(6) . . . . ?
C1 C6 C5 C4 -1.0(5) . . . . ?
C9 C10 C11 C12 -0.6(7) . . . . ?
C2 C1 C6 C5 1.6(5) . . . . ?
C8 C7 C12 C11 0.4(6) . . . . ?
C6 C1 C2 C3 -0.6(5) . . . . ?
C5 C4 C3 C2 1.5(6) . . . . ?
C3 C4 C5 C6 -0.5(6) . . . . ?
C11 C10 C9 C8 0.2(6) . . . . ?
